data_4316244
loop_
_publ_author_name
'Eun-Ju Kang'
'So Young Lee'
'Hayan Lee'
'Shim Sung Lee'

_publ_contact_author_address
;
Department of Chemistry and Research Institute of Natural Science, 
Gyeongsang National University, Jinju 660-701, South Korea
;
_publ_contact_author_email sslee@gnu.ac.kr
_publ_contact_author_fax +82-55-753-7614
_publ_contact_author_name 'Shim Sung Lee'
_publ_contact_author_phone +82-55-751-6021
_publ_section_title
;
 Sulfur-Containing Mixed-Donor Tribenzo-Macrocycles and Their Endo- and
 Exocyclic Supramolecular Silver(I) and Copper(I) Complexes
;
_journal_name_full 'Inorganic Chemistry'
_journal_page_first 7510
_journal_page_last 7520
_journal_paper_doi 10.1021/ic1007473
_journal_volume 49
_journal_year 2010
_chemical_formula_sum 'C27 H30 Cl2 Cu I O2 S3'
_chemical_formula_weight 744.03
_chemical_name_systematic
; 
 ? 
;
_space_group_IT_number 33
_symmetry_cell_setting orthorhombic
_symmetry_space_group_name_Hall 'P 2c -2n'
_symmetry_space_group_name_H-M 'P n a 21'
_atom_sites_solution_hydrogens geom
_atom_sites_solution_primary direct
_atom_sites_solution_secondary difmap
_audit_creation_method SHELXTL
_cell_angle_alpha 90.00
_cell_angle_beta 90.00
_cell_angle_gamma 90.00
_cell_formula_units_Z 4
_cell_length_a 20.870(4)
_cell_length_b 6.8790(14)
_cell_length_c 20.667(4)
_cell_measurement_temperature 100(2)
_cell_volume 2967.1(10)
_computing_cell_refinement HKL2000
_computing_data_collection 'Bruker Proteum 300'
_computing_data_reduction HKL2000
_computing_molecular_graphics 'Bruker SHELXTL'
_computing_publication_material 'Bruker SHELXTL'
_computing_structure_refinement 'Bruker SHELXTL'
_computing_structure_solution 'Bruker SHELXTL'
_diffrn_ambient_temperature 100(2)
_diffrn_measured_fraction_theta_full 0.999
_diffrn_measured_fraction_theta_max 0.999
_diffrn_measurement_device_type 'CCD area detector'
_diffrn_measurement_method 'phi scans'
_diffrn_radiation_monochromator 'Pt coated Si double crystal'
_diffrn_radiation_source 'Fixed gap multipole wiggler beamline'
_diffrn_radiation_type synchrotron
_diffrn_radiation_wavelength 0.71073
_diffrn_reflns_av_R_equivalents 0.0451
_diffrn_reflns_av_sigmaI/netI 0.0547
_diffrn_reflns_limit_h_max 21
_diffrn_reflns_limit_h_min -21
_diffrn_reflns_limit_k_max 7
_diffrn_reflns_limit_k_min 0
_diffrn_reflns_limit_l_max 21
_diffrn_reflns_limit_l_min -21
_diffrn_reflns_number 6163
_diffrn_reflns_theta_full 26.50
_diffrn_reflns_theta_max 26.50
_diffrn_reflns_theta_min 2.33
_exptl_absorpt_coefficient_mu 2.192
_exptl_absorpt_correction_T_max 0.9784
_exptl_absorpt_correction_T_min 0.8983
_exptl_absorpt_correction_type none
_exptl_crystal_colour colorless
_exptl_crystal_density_diffrn 1.666
_exptl_crystal_density_method 'not measured'
_exptl_crystal_description block
_exptl_crystal_F_000 1488
_exptl_crystal_size_max 0.05
_exptl_crystal_size_mid 0.04
_exptl_crystal_size_min 0.01
_refine_diff_density_max 0.418
_refine_diff_density_min -0.866
_refine_diff_density_rms 0.112
_refine_ls_abs_structure_details 'Flack H D (1983), Acta Cryst. A39, 876-881'
_refine_ls_abs_structure_Flack 0.48(3)
_refine_ls_extinction_method none
_refine_ls_goodness_of_fit_ref 1.044
_refine_ls_hydrogen_treatment constr
_refine_ls_matrix_type full
_refine_ls_number_parameters 319
_refine_ls_number_reflns 3411
_refine_ls_number_restraints 3
_refine_ls_restrained_S_all 1.045
_refine_ls_R_factor_all 0.0484
_refine_ls_R_factor_gt 0.0415
_refine_ls_shift/su_max 0.001
_refine_ls_shift/su_mean 0.000
_refine_ls_structure_factor_coef Fsqd
_refine_ls_weighting_details 'calc w=1/[\s^2^(Fo^2^)+(0.0822P)^2^+3.9454P] where P=(Fo^2^+2Fc^2^)/3'
_refine_ls_weighting_scheme calc
_refine_ls_wR_factor_gt 0.1103
_refine_ls_wR_factor_ref 0.1188
_reflns_number_gt 3107
_reflns_number_total 3411
_reflns_threshold_expression >2sigma(I)
_cod_data_source_file ic1007473_si_002_09.cif
_cod_data_source_block complex6
_cod_depositor_comments
;
The following automatic conversions were performed:

'_symmetry_cell_setting' value 'Orthorhombic' changed to
'orthorhombic' according to the built-in table from CIF Core
dictionary named 'cif_core.dic' version 2.4.1 from 2010-06-29.

Automatic conversion script
Id: cif_fix_values 1646 2011-03-28 12:23:43Z adriana 
;
_cod_database_code 4316244

loop_
_symmetry_equiv_pos_as_xyz
'x, y, z'
'-x, -y, z+1/2'
'x+1/2, -y+1/2, z'
'-x+1/2, y+1/2, z+1/2'

loop_
_atom_site_label
_atom_site_type_symbol
_atom_site_fract_x
_atom_site_fract_y
_atom_site_fract_z
_atom_site_U_iso_or_equiv
_atom_site_adp_type
_atom_site_occupancy
_atom_site_symmetry_multiplicity
_atom_site_calc_flag
_atom_site_refinement_flags
_atom_site_disorder_assembly
_atom_site_disorder_group
Cu1 Cu 0.29158(5) 0.54803(16) 0.08466(6) 0.0185(3) Uani 1 1 d . . .
I1 I 0.35140(3) 0.29628(8) 0.15251(3) 0.0213(2) Uani 1 1 d . . .
S3 S 0.34623(11) 0.6852(3) 0.00015(13) 0.0198(6) Uani 1 1 d . . .
S2 S 0.21014(12) 0.4180(3) 0.01794(12) 0.0197(6) Uani 1 1 d . . .
S1 S 0.22046(10) 0.7129(3) 0.14980(15) 0.0191(5) Uani 1 1 d . . .
O2 O 0.2431(3) 0.9809(10) -0.1131(3) 0.0247(17) Uani 1 1 d . . .
O1 O 0.0892(3) 0.9998(10) 0.0617(3) 0.0233(17) Uani 1 1 d . . .
C1 C 0.1107(5) 1.0362(15) -0.0764(5) 0.027(3) Uani 1 1 d . . .
H1A H 0.1331 1.1401 -0.0586 0.032 Uiso 1 1 calc R . .
C2 C 0.1327(5) 0.9544(15) -0.1330(5) 0.0249(18) Uani 1 1 d . . .
C3 C 0.1005(5) 0.7990(16) -0.1598(5) 0.032(3) Uani 1 1 d . . .
H3A H 0.1153 0.7412 -0.1976 0.039 Uiso 1 1 calc R . .
C4 C 0.0445(6) 0.7287(17) -0.1287(5) 0.033(3) Uani 1 1 d . . .
H4A H 0.0224 0.6237 -0.1462 0.039 Uiso 1 1 calc R . .
C5 C 0.0225(6) 0.8156(17) -0.0726(5) 0.035(3) Uani 1 1 d . . .
H5A H -0.0150 0.7706 -0.0535 0.042 Uiso 1 1 calc R . .
C6 C 0.0553(5) 0.9683(13) -0.0445(4) 0.018(2) Uani 1 1 d . . .
C7 C 0.0367(5) 1.0491(15) 0.0188(5) 0.028(3) Uani 1 1 d . . .
H7A H 0.0313 1.1889 0.0162 0.034 Uiso 1 1 calc R . .
H7B H -0.0030 0.9915 0.0338 0.034 Uiso 1 1 calc R . .
C8 C 0.0894(5) 1.0729(12) 0.1234(5) 0.018(2) Uani 1 1 d . . .
C9 C 0.0385(4) 1.1602(12) 0.1518(7) 0.024(2) Uani 1 1 d . . .
H9A H 0.0003 1.1785 0.1295 0.028 Uiso 1 1 calc R . .
C10 C 0.0456(6) 1.2236(15) 0.2177(5) 0.031(3) Uani 1 1 d . . .
H10A H 0.0105 1.2762 0.2392 0.037 Uiso 1 1 calc R . .
C11 C 0.1011(5) 1.2087(13) 0.2484(5) 0.022(3) Uani 1 1 d . . .
H11A H 0.1048 1.2553 0.2905 0.026 Uiso 1 1 calc R . .
C12 C 0.1544(5) 1.1238(15) 0.2183(5) 0.023(3) Uani 1 1 d . . .
H12A H 0.1931 1.1145 0.2402 0.028 Uiso 1 1 calc R . .
C13 C 0.1489(4) 1.0530(11) 0.1552(6) 0.018(2) Uani 1 1 d . . .
C14 C 0.2048(5) 0.9597(14) 0.1213(5) 0.022(2) Uani 1 1 d . . .
H14A H 0.2428 1.0386 0.1281 0.026 Uiso 1 1 calc R . .
H14B H 0.1964 0.9562 0.0751 0.026 Uiso 1 1 calc R . .
C15 C 0.1489(5) 0.5852(16) 0.1227(5) 0.027(3) Uani 1 1 d . . .
H15A H 0.1480 0.4583 0.1432 0.032 Uiso 1 1 calc R . .
H15B H 0.1116 0.6564 0.1378 0.032 Uiso 1 1 calc R . .
C16 C 0.1431(5) 0.5579(14) 0.0515(5) 0.019(2) Uani 1 1 d . . .
H16A H 0.1415 0.6842 0.0307 0.023 Uiso 1 1 calc R . .
H16B H 0.1033 0.4909 0.0421 0.023 Uiso 1 1 calc R . .
C17 C 0.2303(5) 0.5529(16) -0.0547(5) 0.0249(18) Uani 1 1 d . . .
H17A H 0.2113 0.4890 -0.0919 0.030 Uiso 1 1 calc R . .
H17B H 0.2123 0.6826 -0.0518 0.030 Uiso 1 1 calc R . .
C18 C 0.3021(5) 0.5679(15) -0.0645(5) 0.024(3) Uani 1 1 d . . .
H18A H 0.3100 0.6388 -0.1042 0.029 Uiso 1 1 calc R . .
H18B H 0.3191 0.4378 -0.0701 0.029 Uiso 1 1 calc R . .
C19 C 0.3217(5) 0.9394(15) -0.0065(5) 0.027(3) Uani 1 1 d . . .
H19A H 0.2753 0.9461 -0.0045 0.032 Uiso 1 1 calc R . .
H19B H 0.3385 1.0104 0.0303 0.032 Uiso 1 1 calc R . .
C20 C 0.3436(4) 1.0366(13) -0.0670(5) 0.017(2) Uani 1 1 d . . .
C21 C 0.4056(4) 1.1073(13) -0.0708(5) 0.021(2) Uani 1 1 d . . .
H21A H 0.4334 1.0892 -0.0361 0.025 Uiso 1 1 calc R . .
C22 C 0.4273(5) 1.2069(14) -0.1266(5) 0.026(3) Uani 1 1 d . . .
H22A H 0.4682 1.2602 -0.1280 0.032 Uiso 1 1 calc R . .
C23 C 0.3870(5) 1.2233(14) -0.1786(5) 0.025(3) Uani 1 1 d . . .
H23A H 0.4013 1.2851 -0.2160 0.030 Uiso 1 1 calc R . .
C24 C 0.3257(5) 1.1498(15) -0.1766(4) 0.022(2) Uani 1 1 d . . .
H24A H 0.2987 1.1617 -0.2123 0.027 Uiso 1 1 calc R . .
C25 C 0.3042(5) 1.0570(13) -0.1203(5) 0.017(2) Uani 1 1 d . . .
C26 C 0.1949(5) 1.0208(18) -0.1616(5) 0.029(3) Uani 1 1 d . . .
H26A H 0.2040 0.9504 -0.2011 0.034 Uiso 1 1 calc R . .
H26B H 0.1933 1.1587 -0.1712 0.034 Uiso 1 1 calc R . .
C27 C -0.0774(9) 0.703(2) 0.1732(5) 0.086(7) Uani 1 1 d D . .
H27A H -0.1138 0.6157 0.1709 0.103 Uiso 1 1 calc R . .
H27B H -0.0934 0.8332 0.1648 0.103 Uiso 1 1 calc R . .
Cl2 Cl -0.0264(2) 0.6438(7) 0.1119(3) 0.0960(17) Uani 1 1 d . . .
Cl1 Cl -0.0486(5) 0.6986(11) 0.2530(4) 0.165(3) Uani 1 1 d D . .

loop_
_atom_site_aniso_label
_atom_site_aniso_U_11
_atom_site_aniso_U_22
_atom_site_aniso_U_33
_atom_site_aniso_U_23
_atom_site_aniso_U_13
_atom_site_aniso_U_12
Cu1 0.0186(6) 0.0188(6) 0.0181(6) 0.0018(5) -0.0013(6) 0.0037(5)
I1 0.0184(4) 0.0212(3) 0.0243(3) 0.0041(4) -0.0060(4) 0.0027(3)
S3 0.0156(15) 0.0200(14) 0.0239(14) 0.0022(11) -0.0004(11) 0.0011(10)
S2 0.0211(14) 0.0156(12) 0.0223(13) -0.0008(10) -0.0009(11) -0.0018(11)
S1 0.0207(12) 0.0186(12) 0.0180(11) 0.0017(12) -0.0001(16) 0.0047(10)
O2 0.014(4) 0.038(4) 0.023(4) 0.009(3) -0.002(3) -0.006(3)
O1 0.020(4) 0.029(4) 0.021(4) 0.002(3) -0.008(3) 0.008(3)
C1 0.019(6) 0.024(6) 0.037(7) 0.003(5) -0.009(5) -0.009(5)
C2 0.025(4) 0.030(4) 0.020(4) 0.006(3) -0.004(3) -0.013(4)
C3 0.035(8) 0.048(8) 0.013(6) 0.003(5) -0.005(5) -0.010(6)
C4 0.028(8) 0.047(7) 0.023(6) 0.000(5) -0.008(5) -0.021(6)
C5 0.029(7) 0.052(8) 0.024(7) 0.010(5) -0.004(5) -0.015(6)
C6 0.019(6) 0.016(5) 0.019(5) 0.001(4) -0.005(4) 0.002(5)
C7 0.016(6) 0.026(6) 0.044(7) 0.010(5) -0.013(5) -0.004(5)
C8 0.024(6) 0.004(5) 0.026(5) -0.003(4) -0.001(5) 0.004(4)
C9 0.010(5) 0.018(5) 0.042(6) 0.007(6) 0.009(7) -0.002(4)
C10 0.044(8) 0.019(6) 0.030(7) -0.006(5) 0.021(6) 0.005(5)
C11 0.022(7) 0.011(5) 0.032(6) -0.004(4) 0.004(5) 0.004(5)
C12 0.032(7) 0.009(5) 0.029(6) -0.001(5) -0.006(5) -0.004(5)
C13 0.018(5) 0.013(4) 0.023(5) 0.000(6) 0.004(5) 0.000(4)
C14 0.015(5) 0.023(6) 0.029(5) 0.003(5) 0.010(5) 0.001(5)
C15 0.020(6) 0.019(6) 0.041(6) 0.005(5) 0.009(5) -0.008(5)
C16 0.015(6) 0.008(5) 0.035(6) 0.002(4) -0.002(5) -0.003(4)
C17 0.025(4) 0.030(4) 0.020(4) 0.006(3) -0.004(3) -0.013(4)
C18 0.037(7) 0.016(5) 0.020(6) -0.007(4) 0.015(5) 0.001(5)
C19 0.019(6) 0.038(7) 0.024(6) 0.007(5) -0.001(5) 0.011(5)
C20 0.019(6) 0.006(5) 0.026(6) -0.004(4) -0.003(5) -0.001(4)
C21 0.011(6) 0.016(5) 0.034(6) 0.011(5) 0.000(5) -0.008(5)
C22 0.017(6) 0.023(6) 0.040(7) 0.003(5) 0.004(5) -0.002(5)
C23 0.029(7) 0.020(6) 0.025(6) 0.000(4) 0.018(5) -0.009(5)
C24 0.027(7) 0.031(6) 0.010(5) 0.002(4) 0.002(5) -0.006(5)
C25 0.016(6) 0.009(5) 0.027(6) 0.000(4) -0.004(5) 0.002(5)
C26 0.028(7) 0.041(7) 0.018(6) 0.000(5) -0.002(5) -0.007(5)
C27 0.087(13) 0.043(9) 0.127(19) -0.003(9) 0.024(12) 0.001(8)
Cl2 0.058(3) 0.066(3) 0.164(5) 0.030(3) -0.021(3) -0.011(2)
Cl1 0.195(8) 0.144(7) 0.154(7) -0.029(5) -0.069(6) 0.046(6)

loop_
_atom_type_symbol
_atom_type_description
_atom_type_scat_dispersion_real
_atom_type_scat_dispersion_imag
_atom_type_scat_source
C C 0.0033 0.0016 'International Tables Vol C Tables 4.2.6.8 and 6.1.1.4'
H H 0.0000 0.0000 'International Tables Vol C Tables 4.2.6.8 and 6.1.1.4'
O O 0.0106 0.0060 'International Tables Vol C Tables 4.2.6.8 and 6.1.1.4'
S S 0.1246 0.1234 'International Tables Vol C Tables 4.2.6.8 and 6.1.1.4'
Cu Cu 0.3201 1.2651 'International Tables Vol C Tables 4.2.6.8 and 6.1.1.4'
I I -0.4742 1.8119 'International Tables Vol C Tables 4.2.6.8 and 6.1.1.4'
Cl Cl 0.1484 0.1585 'International Tables Vol C Tables 4.2.6.8 and 6.1.1.4'

loop_
_geom_angle_atom_site_label_1
_geom_angle_atom_site_label_2
_geom_angle_atom_site_label_3
_geom_angle
_geom_angle_site_symmetry_1
_geom_angle_site_symmetry_3
_geom_angle_publ_flag
S3 Cu1 S1 124.35(10) . . ?
S3 Cu1 S2 93.96(10) . . ?
S1 Cu1 S2 93.68(9) . . ?
S3 Cu1 I1 117.04(7) . . ?
S1 Cu1 I1 109.15(8) . . ?
S2 Cu1 I1 114.52(8) . . ?
C18 S3 C19 103.2(5) . . ?
C18 S3 Cu1 97.2(3) . . ?
C19 S3 Cu1 108.2(3) . . ?
C17 S2 C16 102.8(5) . . ?
C17 S2 Cu1 97.0(3) . . ?
C16 S2 Cu1 97.4(3) . . ?
C15 S1 C14 101.7(5) . . ?
C15 S1 Cu1 96.4(4) . . ?
C14 S1 Cu1 112.6(3) . . ?
C25 O2 C26 119.6(7) . . ?
C8 O1 C7 119.0(8) . . ?
C2 C1 C6 122.4(9) . . ?
C1 C2 C3 119.8(10) . . ?
C1 C2 C26 119.9(9) . . ?
C3 C2 C26 120.0(10) . . ?
C2 C3 C4 118.9(10) . . ?
C5 C4 C3 120.3(10) . . ?
C6 C5 C4 121.2(11) . . ?
C5 C6 C1 117.4(9) . . ?
C5 C6 C7 122.0(9) . . ?
C1 C6 C7 120.5(9) . . ?
O1 C7 C6 104.8(8) . . ?
C9 C8 O1 124.4(10) . . ?
C9 C8 C13 122.1(10) . . ?
O1 C8 C13 113.6(9) . . ?
C8 C9 C10 117.7(10) . . ?
C11 C10 C9 121.4(10) . . ?
C10 C11 C12 120.9(10) . . ?
C13 C12 C11 119.7(9) . . ?
C12 C13 C8 118.2(9) . . ?
C12 C13 C14 121.3(9) . . ?
C8 C13 C14 120.4(10) . . ?
C13 C14 S1 112.6(7) . . ?
C16 C15 S1 115.6(8) . . ?
C15 C16 S2 112.2(8) . . ?
C18 C17 S2 112.0(7) . . ?
C17 C18 S3 115.8(7) . . ?
C20 C19 S3 114.0(7) . . ?
C25 C20 C21 118.3(9) . . ?
C25 C20 C19 122.2(9) . . ?
C21 C20 C19 119.5(9) . . ?
C20 C21 C22 120.9(10) . . ?
C23 C22 C21 118.9(10) . . ?
C22 C23 C24 121.1(9) . . ?
C23 C24 C25 119.3(9) . . ?
C20 C25 O2 115.0(8) . . ?
C20 C25 C24 121.3(9) . . ?
O2 C25 C24 123.7(9) . . ?
O2 C26 C2 105.8(8) . . ?
Cl2 C27 Cl1 118.6(10) . . ?

loop_
_geom_bond_atom_site_label_1
_geom_bond_atom_site_label_2
_geom_bond_distance
_geom_bond_site_symmetry_2
_geom_bond_publ_flag
Cu1 S3 2.290(3) . ?
Cu1 S1 2.303(3) . ?
Cu1 S2 2.364(3) . ?
Cu1 I1 2.5543(13) . ?
S3 C18 1.811(11) . ?
S3 C19 1.828(10) . ?
S2 C17 1.815(10) . ?
S2 C16 1.835(10) . ?
S1 C15 1.821(10) . ?
S1 C14 1.827(10) . ?
O2 C25 1.388(12) . ?
O2 C26 1.445(13) . ?
O1 C8 1.369(12) . ?
O1 C7 1.450(12) . ?
C1 C2 1.376(15) . ?
C1 C6 1.411(14) . ?
C2 C3 1.378(15) . ?
C2 C26 1.497(15) . ?
C3 C4 1.420(16) . ?
C4 C5 1.382(16) . ?
C5 C6 1.382(15) . ?
C6 C7 1.473(14) . ?
C8 C9 1.355(14) . ?
C8 C13 1.412(14) . ?
C9 C10 1.437(18) . ?
C10 C11 1.325(16) . ?
C11 C12 1.401(15) . ?
C12 C13 1.397(16) . ?
C13 C14 1.506(14) . ?
C15 C16 1.489(15) . ?
C17 C18 1.515(14) . ?
C19 C20 1.488(14) . ?
C20 C25 1.383(14) . ?
C20 C21 1.385(13) . ?
C21 C22 1.417(14) . ?
C22 C23 1.369(16) . ?
C23 C24 1.377(15) . ?
C24 C25 1.401(14) . ?
C27 Cl2 1.705(17) . ?
C27 Cl1 1.754(6) . ?
